data_1569363
loop_
_publ_author_name
'Wang, Xing'
'Zhang, Yanping'
'Hong, Miao'

_publ_section_title
;
 Insights into the interaction between bis(aryloxide)alkylaluminum and
 N-heterocyclic carbene: from an abnormal Lewis adduct to a frustrated
 Lewis pair for efficient polymerizations of biomass-derived acrylic
 monomers
;
_journal_issue 28
_journal_name_full 'Polymer Chemistry'
_journal_page_first 3286
_journal_page_last 3293
_journal_paper_doi 10.1039/D3PY00546A
_journal_volume 14
_journal_year 2023
_chemical_formula_sum 'C48 H75 Al N2 O2'
_chemical_formula_weight 739.08
_space_group_crystal_system monoclinic
_space_group_IT_number 14
_space_group_name_Hall '-P 2yn'
_space_group_name_H-M_alt 'P 1 21/n 1'
_atom_sites_solution_hydrogens geom
_audit_creation_method SHELXL-2013
_audit_update_record
;
2023-02-06 deposited with the CCDC.	2023-06-13 downloaded from the CCDC.
;
_cell_angle_alpha 90
_cell_angle_beta 101.6410(10)
_cell_angle_gamma 90
_cell_formula_units_Z 4
_cell_length_a 12.4095(3)
_cell_length_b 20.9214(4)
_cell_length_c 18.3058(4)
_cell_measurement_reflns_used 9808
_cell_measurement_temperature 193(2)
_cell_measurement_theta_max 54.953
_cell_measurement_theta_min 4.823
_cell_volume 4654.87(18)
_computing_cell_refinement 'Bruker SAINT'
_computing_data_collection 'Bruker APEX2'
_computing_data_reduction 'Bruker SAINT'
_computing_molecular_graphics 'Bruker SHELXTL'
_computing_publication_material 'Bruker SHELXTL'
_computing_structure_refinement 'SHELXL-2013 (Sheldrick, 2013)'
_computing_structure_solution 'SHELXS-97 (Sheldrick 2008)'
_diffrn_ambient_temperature 193(2)
_diffrn_measured_fraction_theta_full 0.998
_diffrn_measured_fraction_theta_max 0.998
_diffrn_measurement_device_type 'Bruker APEX-II CCD'
_diffrn_measurement_method '\f and \w scans'
_diffrn_radiation_type MoK\a
_diffrn_radiation_wavelength 0.71073
_diffrn_reflns_av_R_equivalents 0.0466
_diffrn_reflns_av_unetI/netI 0.0298
_diffrn_reflns_Laue_measured_fraction_full 0.998
_diffrn_reflns_Laue_measured_fraction_max 0.998
_diffrn_reflns_limit_h_max 15
_diffrn_reflns_limit_h_min -13
_diffrn_reflns_limit_k_max 25
_diffrn_reflns_limit_k_min -25
_diffrn_reflns_limit_l_max 22
_diffrn_reflns_limit_l_min -22
_diffrn_reflns_number 64824
_diffrn_reflns_point_group_measured_fraction_full 0.998
_diffrn_reflns_point_group_measured_fraction_max 0.998
_diffrn_reflns_theta_full 25.242
_diffrn_reflns_theta_max 26.000
_diffrn_reflns_theta_min 1.496
_exptl_absorpt_coefficient_mu 0.080
_exptl_absorpt_correction_T_max 0.7456
_exptl_absorpt_correction_T_min 0.6798
_exptl_absorpt_correction_type multi-scan
_exptl_absorpt_process_details sadabs
_exptl_crystal_colour colorless
_exptl_crystal_density_diffrn 1.055
_exptl_crystal_description prismatic
_exptl_crystal_F_000 1624
_exptl_crystal_size_max 0.200
_exptl_crystal_size_mid 0.170
_exptl_crystal_size_min 0.130
_refine_diff_density_max 0.297
_refine_diff_density_min -0.215
_refine_diff_density_rms 0.035
_refine_ls_extinction_coef 0.0053(8)
_refine_ls_extinction_expression Fc^*^=kFc[1+0.001xFc^2^\l^3^/sin(2\q)]^-1/4^
_refine_ls_extinction_method SHELXL
_refine_ls_goodness_of_fit_ref 1.046
_refine_ls_hydrogen_treatment constr
_refine_ls_matrix_type full
_refine_ls_number_parameters 500
_refine_ls_number_reflns 9130
_refine_ls_number_restraints 0
_refine_ls_restrained_S_all 1.046
_refine_ls_R_factor_all 0.0654
_refine_ls_R_factor_gt 0.0470
_refine_ls_shift/su_max 0.031
_refine_ls_shift/su_mean 0.000
_refine_ls_structure_factor_coef Fsqd
_refine_ls_weighting_details 'w=1/[\s^2^(Fo^2^)+(0.0492P)^2^+1.9455P] where P=(Fo^2^+2Fc^2^)/3'
_refine_ls_weighting_scheme calc
_refine_ls_wR_factor_gt 0.1114
_refine_ls_wR_factor_ref 0.1246
_reflns_Friedel_coverage 0.000
_reflns_number_gt 7135
_reflns_number_total 9130
_reflns_threshold_expression 'I > 2\s(I)'
_cod_data_source_file d3py00546a2.cif
_cod_data_source_block mo_d8v19283_0m
_cod_depositor_comments 'Adding full bibliography for 1569363--1569366.cif.'
_cod_original_sg_symbol_H-M 'P 21/n'
_cod_database_code 1569363
_shelx_space_group_comment
; 
The symmetry employed for this shelxl refinement is uniquely defined 
by the following loop, which should always be used as a source of 
symmetry information in preference to the above space-group names. 
They are only intended as comments. 
;
_shelx_estimated_absorpt_t_min 0.984
_shelx_estimated_absorpt_t_max 0.990
_shelxl_version_number 2013-4

loop_
_space_group_symop_operation_xyz
'x, y, z'
'-x+1/2, y+1/2, -z+1/2'
'-x, -y, -z'
'x-1/2, -y-1/2, z-1/2'

loop_
_atom_site_label
_atom_site_type_symbol
_atom_site_fract_x
_atom_site_fract_y
_atom_site_fract_z
_atom_site_U_iso_or_equiv
_atom_site_adp_type
_atom_site_occupancy
_atom_site_site_symmetry_order
_atom_site_calc_flag
_atom_site_refinement_flags_posn
_atom_site_refinement_flags_adp
_atom_site_refinement_flags_occupancy
_atom_site_disorder_assembly
_atom_site_disorder_group
Al1 Al 0.60634(4) 0.40505(2) 0.20503(3) 0.02821(13) Uani 1 1 d . . . . .
O1 O 0.49195(9) 0.42866(5) 0.24192(6) 0.0323(3) Uani 1 1 d . . . . .
O2 O 0.68250(9) 0.34423(5) 0.25800(6) 0.0316(3) Uani 1 1 d . . . . .
N1 N 0.74355(11) 0.53276(6) 0.18275(8) 0.0338(3) Uani 1 1 d . . . . .
N2 N 0.88697(12) 0.51929(7) 0.27111(8) 0.0403(4) Uani 1 1 d . . . . .
C1 C 0.72430(13) 0.47488(7) 0.21752(9) 0.0299(3) Uani 1 1 d . . . . .
C2 C 0.81643(14) 0.46865(8) 0.27220(9) 0.0336(4) Uani 1 1 d . . . . .
H2 H 0.8300 0.4340 0.3064 0.040 Uiso 1 1 calc R U . . .
C3 C 0.83991(16) 0.55705(9) 0.21547(10) 0.0426(4) Uani 1 1 d . . . . .
H3 H 0.8706 0.5956 0.2013 0.051 Uiso 1 1 calc R U . . .
C4 C 0.67562(15) 0.56009(9) 0.11212(10) 0.0399(4) Uani 1 1 d . . . . .
C5 C 0.55598(16) 0.56056(10) 0.11916(11) 0.0491(5) Uani 1 1 d . . . . .
H5A H 0.5337 0.5173 0.1302 0.074 Uiso 1 1 calc R U . . .
H5B H 0.5101 0.5753 0.0722 0.074 Uiso 1 1 calc R U . . .
H5C H 0.5468 0.5895 0.1596 0.074 Uiso 1 1 calc R U . . .
C6 C 0.71158(18) 0.62855(10) 0.10125(12) 0.0551(5) Uani 1 1 d . . . . .
H6A H 0.7076 0.6538 0.1457 0.083 Uiso 1 1 calc R U . . .
H6B H 0.6629 0.6473 0.0577 0.083 Uiso 1 1 calc R U . . .
H6C H 0.7874 0.6285 0.0934 0.083 Uiso 1 1 calc R U . . .
C7 C 0.69525(17) 0.51803(10) 0.04786(10) 0.0480(5) Uani 1 1 d . . . . .
H7A H 0.7740 0.5172 0.0473 0.072 Uiso 1 1 calc R U . . .
H7B H 0.6546 0.5354 0.0005 0.072 Uiso 1 1 calc R U . . .
H7C H 0.6697 0.4745 0.0545 0.072 Uiso 1 1 calc R U . . .
C8 C 0.99905(19) 0.52600(13) 0.31929(13) 0.0677(7) Uani 1 1 d . . . . .
C9 C 1.0451(2) 0.59175(13) 0.30672(15) 0.0790(8) Uani 1 1 d . . . . .
H9A H 1.0514 0.5959 0.2544 0.118 Uiso 1 1 calc R U . . .
H9B H 1.1179 0.5967 0.3390 0.118 Uiso 1 1 calc R U . . .
H9C H 0.9956 0.6249 0.3187 0.118 Uiso 1 1 calc R U . . .
C10 C 1.0701(2) 0.47338(15) 0.2953(2) 0.1081(12) Uani 1 1 d . . . . .
H10A H 1.0400 0.4315 0.3044 0.162 Uiso 1 1 calc R U . . .
H10B H 1.1455 0.4770 0.3240 0.162 Uiso 1 1 calc R U . . .
H10C H 1.0702 0.4779 0.2420 0.162 Uiso 1 1 calc R U . . .
C11 C 0.9875(3) 0.5188(2) 0.39959(15) 0.1424(19) Uani 1 1 d . . . . .
H11A H 0.9345 0.5503 0.4107 0.214 Uiso 1 1 calc R U . . .
H11B H 1.0591 0.5258 0.4327 0.214 Uiso 1 1 calc R U . . .
H11C H 0.9613 0.4756 0.4074 0.214 Uiso 1 1 calc R U . . .
C12 C 0.42460(13) 0.42135(8) 0.29124(9) 0.0303(3) Uani 1 1 d . . . . .
C13 C 0.35205(13) 0.36829(8) 0.28682(10) 0.0348(4) Uani 1 1 d . . . . .
C14 C 0.30003(14) 0.35773(8) 0.34630(10) 0.0386(4) Uani 1 1 d . . . . .
H14 H 0.2554 0.3207 0.3453 0.046 Uiso 1 1 calc R U . . .
C15 C 0.30999(14) 0.39841(9) 0.40687(10) 0.0379(4) Uani 1 1 d . . . . .
C16 C 0.36703(14) 0.45486(8) 0.40358(9) 0.0349(4) Uani 1 1 d . . . . .
H16 H 0.3695 0.4852 0.4425 0.042 Uiso 1 1 calc R U . . .
C17 C 0.42099(13) 0.46918(8) 0.34584(9) 0.0309(4) Uani 1 1 d . . . . .
C18 C 0.25338(19) 0.38464(11) 0.47115(11) 0.0550(5) Uani 1 1 d . . . . .
H18A H 0.2954 0.3524 0.5039 0.082 Uiso 1 1 calc R U . . .
H18B H 0.1789 0.3686 0.4517 0.082 Uiso 1 1 calc R U . . .
H18C H 0.2492 0.4240 0.4994 0.082 Uiso 1 1 calc R U . . .
C19 C 0.46064(14) 0.53826(8) 0.33770(9) 0.0331(4) Uani 1 1 d . . . . .
C20 C 0.43482(17) 0.58256(8) 0.39906(11) 0.0450(5) Uani 1 1 d . . . . .
H20A H 0.3558 0.5811 0.3988 0.068 Uiso 1 1 calc R U . . .
H20B H 0.4561 0.6264 0.3897 0.068 Uiso 1 1 calc R U . . .
H20C H 0.4761 0.5684 0.4477 0.068 Uiso 1 1 calc R U . . .
C21 C 0.39545(16) 0.56422(9) 0.26346(11) 0.0441(4) Uani 1 1 d . . . . .
H21A H 0.4070 0.5364 0.2226 0.066 Uiso 1 1 calc R U . . .
H21B H 0.4207 0.6075 0.2554 0.066 Uiso 1 1 calc R U . . .
H21C H 0.3170 0.5653 0.2649 0.066 Uiso 1 1 calc R U . . .
C22 C 0.58411(14) 0.54360(8) 0.34023(11) 0.0405(4) Uani 1 1 d . . . . .
H22A H 0.6247 0.5278 0.3884 0.061 Uiso 1 1 calc R U . . .
H22B H 0.6034 0.5884 0.3340 0.061 Uiso 1 1 calc R U . . .
H22C H 0.6034 0.5180 0.2999 0.061 Uiso 1 1 calc R U . . .
C23 C 0.32257(15) 0.32522(9) 0.21687(10) 0.0421(4) Uani 1 1 d . . . . .
C24 C 0.29138(16) 0.36807(10) 0.14739(11) 0.0510(5) Uani 1 1 d . . . . .
H24A H 0.2253 0.3927 0.1504 0.076 Uiso 1 1 calc R U . . .
H24B H 0.2769 0.3413 0.1025 0.076 Uiso 1 1 calc R U . . .
H24C H 0.3521 0.3974 0.1451 0.076 Uiso 1 1 calc R U . . .
C25 C 0.41533(16) 0.27845(9) 0.21063(11) 0.0467(5) Uani 1 1 d . . . . .
H25A H 0.4839 0.3022 0.2125 0.070 Uiso 1 1 calc R U . . .
H25B H 0.3964 0.2552 0.1633 0.070 Uiso 1 1 calc R U . . .
H25C H 0.4250 0.2480 0.2521 0.070 Uiso 1 1 calc R U . . .
C26 C 0.22025(18) 0.28387(11) 0.21869(13) 0.0624(6) Uani 1 1 d . . . . .
H26A H 0.2373 0.2532 0.2599 0.094 Uiso 1 1 calc R U . . .
H26B H 0.1991 0.2607 0.1714 0.094 Uiso 1 1 calc R U . . .
H26C H 0.1594 0.3114 0.2259 0.094 Uiso 1 1 calc R U . . .
C27 C 0.77473(13) 0.31449(7) 0.29425(9) 0.0278(3) Uani 1 1 d . . . . .
C28 C 0.84878(13) 0.28542(7) 0.25407(9) 0.0301(3) Uani 1 1 d . . . . .
C29 C 0.94653(13) 0.25961(8) 0.29455(10) 0.0341(4) Uani 1 1 d . . . . .
H29 H 0.9968 0.2411 0.2678 0.041 Uiso 1 1 calc R U . . .
C30 C 0.97380(14) 0.25968(8) 0.37146(10) 0.0360(4) Uani 1 1 d . . . . .
C31 C 0.89764(14) 0.28449(8) 0.40913(9) 0.0356(4) Uani 1 1 d . . . . .
H31 H 0.9144 0.2838 0.4621 0.043 Uiso 1 1 calc R U . . .
C32 C 0.79740(14) 0.31046(7) 0.37361(9) 0.0313(4) Uani 1 1 d . . . . .
C33 C 1.07964(15) 0.22977(10) 0.41232(11) 0.0480(5) Uani 1 1 d . . . . .
H33A H 1.0701 0.1834 0.4150 0.072 Uiso 1 1 calc R U . . .
H33B H 1.0988 0.2474 0.4629 0.072 Uiso 1 1 calc R U . . .
H33C H 1.1387 0.2391 0.3856 0.072 Uiso 1 1 calc R U . . .
C34 C 0.71376(15) 0.33066(8) 0.42111(9) 0.0373(4) Uani 1 1 d . . . . .
C35 C 0.75043(19) 0.31072(10) 0.50328(10) 0.0537(5) Uani 1 1 d . . . . .
H35A H 0.7642 0.2646 0.5061 0.080 Uiso 1 1 calc R U . . .
H35B H 0.6924 0.3213 0.5305 0.080 Uiso 1 1 calc R U . . .
H35C H 0.8180 0.3336 0.5255 0.080 Uiso 1 1 calc R U . . .
C36 C 0.60296(16) 0.29821(10) 0.39210(11) 0.0486(5) Uani 1 1 d . . . . .
H36A H 0.5753 0.3106 0.3401 0.073 Uiso 1 1 calc R U . . .
H36B H 0.5502 0.3115 0.4224 0.073 Uiso 1 1 calc R U . . .
H36C H 0.6123 0.2517 0.3952 0.073 Uiso 1 1 calc R U . . .
C37 C 0.69848(18) 0.40332(9) 0.41962(11) 0.0485(5) Uani 1 1 d . . . . .
H37A H 0.7685 0.4239 0.4414 0.073 Uiso 1 1 calc R U . . .
H37B H 0.6431 0.4149 0.4486 0.073 Uiso 1 1 calc R U . . .
H37C H 0.6741 0.4176 0.3680 0.073 Uiso 1 1 calc R U . . .
C38 C 0.82431(14) 0.27950(8) 0.16846(9) 0.0347(4) Uani 1 1 d . . . . .
C39 C 0.71227(15) 0.24661(9) 0.14232(10) 0.0449(5) Uani 1 1 d . . . . .
H39A H 0.7153 0.2032 0.1626 0.067 Uiso 1 1 calc R U . . .
H39B H 0.6950 0.2447 0.0877 0.067 Uiso 1 1 calc R U . . .
H39C H 0.6551 0.2710 0.1600 0.067 Uiso 1 1 calc R U . . .
C40 C 0.83072(16) 0.34517(9) 0.13189(10) 0.0423(4) Uani 1 1 d . . . . .
H40A H 0.7800 0.3748 0.1491 0.063 Uiso 1 1 calc R U . . .
H40B H 0.8103 0.3408 0.0776 0.063 Uiso 1 1 calc R U . . .
H40C H 0.9060 0.3617 0.1458 0.063 Uiso 1 1 calc R U . . .
C41 C 0.90900(16) 0.23756(9) 0.14008(11) 0.0455(5) Uani 1 1 d . . . . .
H41A H 0.9815 0.2579 0.1523 0.068 Uiso 1 1 calc R U . . .
H41B H 0.8870 0.2326 0.0859 0.068 Uiso 1 1 calc R U . . .
H41C H 0.9124 0.1955 0.1639 0.068 Uiso 1 1 calc R U . . .
C42 C 0.54848(15) 0.38185(9) 0.09956(9) 0.0403(4) Uani 1 1 d . . . . .
H42A H 0.6099 0.3759 0.0740 0.060 Uiso 1 1 calc R U . . .
H42B H 0.5005 0.4161 0.0751 0.060 Uiso 1 1 calc R U . . .
H42C H 0.5064 0.3420 0.0974 0.060 Uiso 1 1 calc R U . . .
C43 C 0.4842(2) 0.16133(14) 0.47150(15) 0.0746(7) Uani 1 1 d . . . . .
H42 H 0.5260 0.1932 0.5015 0.089 Uiso 1 1 calc R U . . .
C44 C 0.5210(2) 0.10036(16) 0.47367(17) 0.0852(8) Uani 1 1 d . . . . .
H43 H 0.5881 0.0891 0.5060 0.102 Uiso 1 1 calc R U . . .
C45 C 0.4608(3) 0.05454(16) 0.42881(18) 0.0985(10) Uani 1 1 d . . . . .
H44 H 0.4888 0.0123 0.4281 0.118 Uiso 1 1 calc R U . . .
C46 C 0.3607(3) 0.06978(16) 0.38528(17) 0.0940(9) Uani 1 1 d . . . . .
H45 H 0.3170 0.0379 0.3566 0.113 Uiso 1 1 calc R U . . .
C47 C 0.3252(3) 0.13116(18) 0.38385(18) 0.0995(11) Uani 1 1 d . . . . .
H46 H 0.2567 0.1425 0.3531 0.119 Uiso 1 1 calc R U . . .
C48 C 0.3870(3) 0.17652(16) 0.42610(18) 0.0964(10) Uani 1 1 d . . . . .
H47 H 0.3619 0.2195 0.4238 0.116 Uiso 1 1 calc R U . . .

loop_
_atom_site_aniso_label
_atom_site_aniso_U_11
_atom_site_aniso_U_22
_atom_site_aniso_U_33
_atom_site_aniso_U_23
_atom_site_aniso_U_13
_atom_site_aniso_U_12
Al1 0.0290(3) 0.0292(3) 0.0251(2) 0.00047(19) 0.00217(19) 0.00377(19)
O1 0.0297(6) 0.0327(6) 0.0344(6) -0.0022(5) 0.0063(5) 0.0025(5)
O2 0.0342(6) 0.0306(6) 0.0298(6) 0.0031(5) 0.0056(5) 0.0069(5)
N1 0.0351(8) 0.0323(7) 0.0337(7) 0.0056(6) 0.0062(6) 0.0018(6)
N2 0.0369(8) 0.0441(9) 0.0372(8) 0.0021(7) 0.0013(6) -0.0066(7)
C1 0.0323(8) 0.0298(8) 0.0284(8) 0.0023(6) 0.0077(7) 0.0058(7)
C2 0.0347(9) 0.0337(9) 0.0316(9) 0.0020(7) 0.0049(7) 0.0005(7)
C3 0.0457(11) 0.0391(10) 0.0425(10) 0.0063(8) 0.0078(8) -0.0070(8)
C4 0.0430(10) 0.0397(10) 0.0371(9) 0.0140(8) 0.0083(8) 0.0090(8)
C5 0.0431(11) 0.0560(12) 0.0475(11) 0.0178(9) 0.0077(9) 0.0147(9)
C6 0.0636(14) 0.0437(11) 0.0606(13) 0.0213(10) 0.0190(11) 0.0105(10)
C7 0.0520(12) 0.0556(12) 0.0355(10) 0.0104(9) 0.0065(9) 0.0090(9)
C8 0.0506(13) 0.0883(18) 0.0540(13) 0.0154(12) -0.0141(11) -0.0276(12)
C9 0.0645(16) 0.0881(19) 0.0768(17) -0.0027(14) -0.0037(13) -0.0364(14)
C10 0.0415(14) 0.094(2) 0.171(3) 0.033(2) -0.0220(18) 0.0045(14)
C11 0.128(3) 0.233(5) 0.0478(16) 0.027(2) -0.0262(17) -0.109(3)
C12 0.0268(8) 0.0322(8) 0.0303(8) 0.0017(7) 0.0017(7) 0.0028(6)
C13 0.0292(8) 0.0345(9) 0.0385(9) -0.0029(7) 0.0018(7) -0.0001(7)
C14 0.0343(9) 0.0353(9) 0.0450(10) 0.0010(8) 0.0052(8) -0.0055(7)
C15 0.0362(9) 0.0410(10) 0.0361(9) 0.0042(8) 0.0059(7) -0.0016(8)
C16 0.0345(9) 0.0371(9) 0.0323(9) -0.0006(7) 0.0046(7) 0.0009(7)
C17 0.0274(8) 0.0311(8) 0.0327(8) 0.0002(7) 0.0024(7) 0.0024(6)
C18 0.0648(14) 0.0563(13) 0.0468(12) 0.0039(10) 0.0181(10) -0.0135(10)
C19 0.0350(9) 0.0291(8) 0.0367(9) -0.0019(7) 0.0107(7) 0.0030(7)
C20 0.0542(12) 0.0325(9) 0.0532(11) -0.0069(8) 0.0224(9) -0.0017(8)
C21 0.0472(11) 0.0378(10) 0.0487(11) 0.0077(8) 0.0127(9) 0.0079(8)
C22 0.0372(10) 0.0289(9) 0.0568(11) -0.0069(8) 0.0124(8) -0.0029(7)
C23 0.0360(10) 0.0423(10) 0.0460(11) -0.0116(8) 0.0031(8) -0.0074(8)
C24 0.0422(11) 0.0611(13) 0.0438(11) -0.0113(9) -0.0051(9) 0.0001(9)
C25 0.0509(11) 0.0376(10) 0.0513(11) -0.0119(8) 0.0099(9) -0.0051(8)
C26 0.0478(12) 0.0698(15) 0.0695(15) -0.0274(12) 0.0115(11) -0.0252(11)
C27 0.0305(8) 0.0210(7) 0.0306(8) 0.0015(6) 0.0035(6) 0.0008(6)
C28 0.0335(9) 0.0241(8) 0.0325(8) -0.0002(6) 0.0059(7) -0.0016(6)
C29 0.0303(9) 0.0306(8) 0.0419(10) 0.0025(7) 0.0089(7) 0.0006(7)
C30 0.0298(9) 0.0335(9) 0.0425(10) 0.0068(7) 0.0018(7) -0.0024(7)
C31 0.0409(10) 0.0327(9) 0.0299(8) 0.0035(7) -0.0006(7) -0.0030(7)
C32 0.0391(9) 0.0238(8) 0.0303(8) 0.0012(6) 0.0052(7) 0.0003(7)
C33 0.0332(10) 0.0540(12) 0.0525(12) 0.0125(9) -0.0016(8) 0.0026(8)
C34 0.0489(11) 0.0338(9) 0.0299(9) 0.0040(7) 0.0096(8) 0.0084(8)
C35 0.0732(14) 0.0579(13) 0.0323(10) 0.0079(9) 0.0164(9) 0.0205(11)
C36 0.0489(11) 0.0553(12) 0.0465(11) 0.0055(9) 0.0210(9) 0.0021(9)
C37 0.0691(14) 0.0387(10) 0.0407(10) 0.0000(8) 0.0183(10) 0.0144(9)
C38 0.0374(9) 0.0348(9) 0.0324(9) -0.0041(7) 0.0080(7) 0.0046(7)
C39 0.0448(11) 0.0484(11) 0.0390(10) -0.0128(8) 0.0027(8) 0.0002(8)
C40 0.0500(11) 0.0458(10) 0.0338(9) 0.0020(8) 0.0150(8) 0.0097(9)
C41 0.0492(11) 0.0447(11) 0.0437(11) -0.0099(8) 0.0126(9) 0.0083(9)
C42 0.0407(10) 0.0462(10) 0.0310(9) -0.0010(8) -0.0001(7) 0.0048(8)
C43 0.0741(18) 0.0849(19) 0.0715(17) 0.0045(14) 0.0308(14) -0.0067(15)
C44 0.0671(17) 0.105(2) 0.0807(19) 0.0103(17) 0.0078(15) 0.0047(16)
C45 0.119(3) 0.086(2) 0.083(2) 0.0137(17) 0.0012(19) 0.0293(19)
C46 0.098(2) 0.098(2) 0.0755(19) -0.0007(17) -0.0068(17) 0.0071(19)
C47 0.082(2) 0.125(3) 0.080(2) -0.0213(19) -0.0084(16) 0.040(2)
C48 0.105(2) 0.093(2) 0.086(2) -0.0011(18) 0.0093(19) 0.0374(19)

loop_
_atom_type_symbol
_atom_type_description
_atom_type_scat_dispersion_real
_atom_type_scat_dispersion_imag
_atom_type_scat_source
C C 0.0033 0.0016 'International Tables Vol C Tables 4.2.6.8 and 6.1.1.4'
H H 0.0000 0.0000 'International Tables Vol C Tables 4.2.6.8 and 6.1.1.4'
Al Al 0.0645 0.0514 'International Tables Vol C Tables 4.2.6.8 and 6.1.1.4'
N N 0.0061 0.0033 'International Tables Vol C Tables 4.2.6.8 and 6.1.1.4'
O O 0.0106 0.0060 'International Tables Vol C Tables 4.2.6.8 and 6.1.1.4'

loop_
_geom_angle_atom_site_label_1
_geom_angle_atom_site_label_2
_geom_angle_atom_site_label_3
_geom_angle
_geom_angle_site_symmetry_1
_geom_angle_site_symmetry_3
_geom_angle_publ_flag
O2 Al1 O1 112.16(6) . . ?
O2 Al1 C42 114.19(7) . . ?
O1 Al1 C42 106.32(7) . . ?
O2 Al1 C1 99.35(6) . . ?
O1 Al1 C1 111.73(6) . . ?
C42 Al1 C1 113.21(7) . . ?
C12 O1 Al1 151.13(10) . . ?
C27 O2 Al1 155.76(10) . . ?
C3 N1 C1 110.16(14) . . ?
C3 N1 C4 122.67(14) . . ?
C1 N1 C4 126.63(14) . . ?
C3 N2 C2 106.64(14) . . ?
C3 N2 C8 127.54(16) . . ?
C2 N2 C8 125.59(16) . . ?
C2 C1 N1 102.69(14) . . ?
C2 C1 Al1 119.18(12) . . ?
N1 C1 Al1 138.10(12) . . ?
C1 C2 N2 110.90(15) . . ?
C1 C2 H2 124.5 . . ?
N2 C2 H2 124.5 . . ?
N1 C3 N2 109.60(16) . . ?
N1 C3 H3 125.2 . . ?
N2 C3 H3 125.2 . . ?
N1 C4 C5 108.52(14) . . ?
N1 C4 C6 109.91(16) . . ?
C5 C4 C6 108.80(16) . . ?
N1 C4 C7 107.08(14) . . ?
C5 C4 C7 112.36(17) . . ?
C6 C4 C7 110.14(16) . . ?
C4 C5 H5A 109.5 . . ?
C4 C5 H5B 109.5 . . ?
H5A C5 H5B 109.5 . . ?
C4 C5 H5C 109.5 . . ?
H5A C5 H5C 109.5 . . ?
H5B C5 H5C 109.5 . . ?
C4 C6 H6A 109.5 . . ?
C4 C6 H6B 109.5 . . ?
H6A C6 H6B 109.5 . . ?
C4 C6 H6C 109.5 . . ?
H6A C6 H6C 109.5 . . ?
H6B C6 H6C 109.5 . . ?
C4 C7 H7A 109.5 . . ?
C4 C7 H7B 109.5 . . ?
H7A C7 H7B 109.5 . . ?
C4 C7 H7C 109.5 . . ?
H7A C7 H7C 109.5 . . ?
H7B C7 H7C 109.5 . . ?
N2 C8 C11 107.7(2) . . ?
N2 C8 C9 109.15(19) . . ?
C11 C8 C9 110.4(2) . . ?
N2 C8 C10 106.5(2) . . ?
C11 C8 C10 112.4(3) . . ?
C9 C8 C10 110.5(2) . . ?
C8 C9 H9A 109.5 . . ?
C8 C9 H9B 109.5 . . ?
H9A C9 H9B 109.5 . . ?
C8 C9 H9C 109.5 . . ?
H9A C9 H9C 109.5 . . ?
H9B C9 H9C 109.5 . . ?
C8 C10 H10A 109.5 . . ?
C8 C10 H10B 109.5 . . ?
H10A C10 H10B 109.5 . . ?
C8 C10 H10C 109.5 . . ?
H10A C10 H10C 109.5 . . ?
H10B C10 H10C 109.5 . . ?
C8 C11 H11A 109.5 . . ?
C8 C11 H11B 109.5 . . ?
H11A C11 H11B 109.5 . . ?
C8 C11 H11C 109.5 . . ?
H11A C11 H11C 109.5 . . ?
H11B C11 H11C 109.5 . . ?
O1 C12 C17 119.97(14) . . ?
O1 C12 C13 121.22(14) . . ?
C17 C12 C13 118.71(15) . . ?
C14 C13 C12 117.92(15) . . ?
C14 C13 C23 119.05(15) . . ?
C12 C13 C23 122.88(15) . . ?
C15 C14 C13 123.31(16) . . ?
C15 C14 H14 118.3 . . ?
C13 C14 H14 118.3 . . ?
C14 C15 C16 116.98(16) . . ?
C14 C15 C18 121.68(16) . . ?
C16 C15 C18 121.15(17) . . ?
C15 C16 C17 123.00(16) . . ?
C15 C16 H16 118.5 . . ?
C17 C16 H16 118.5 . . ?
C16 C17 C12 118.06(15) . . ?
C16 C17 C19 119.07(14) . . ?
C12 C17 C19 122.37(14) . . ?
C15 C18 H18A 109.5 . . ?
C15 C18 H18B 109.5 . . ?
H18A C18 H18B 109.5 . . ?
C15 C18 H18C 109.5 . . ?
H18A C18 H18C 109.5 . . ?
H18B C18 H18C 109.5 . . ?
C22 C19 C21 110.33(15) . . ?
C22 C19 C20 106.80(14) . . ?
C21 C19 C20 106.45(14) . . ?
C22 C19 C17 113.75(13) . . ?
C21 C19 C17 107.19(14) . . ?
C20 C19 C17 112.09(14) . . ?
C19 C20 H20A 109.5 . . ?
C19 C20 H20B 109.5 . . ?
H20A C20 H20B 109.5 . . ?
C19 C20 H20C 109.5 . . ?
H20A C20 H20C 109.5 . . ?
H20B C20 H20C 109.5 . . ?
C19 C21 H21A 109.5 . . ?
C19 C21 H21B 109.5 . . ?
H21A C21 H21B 109.5 . . ?
C19 C21 H21C 109.5 . . ?
H21A C21 H21C 109.5 . . ?
H21B C21 H21C 109.5 . . ?
C19 C22 H22A 109.5 . . ?
C19 C22 H22B 109.5 . . ?
H22A C22 H22B 109.5 . . ?
C19 C22 H22C 109.5 . . ?
H22A C22 H22C 109.5 . . ?
H22B C22 H22C 109.5 . . ?
C25 C23 C24 112.19(16) . . ?
C25 C23 C26 106.11(16) . . ?
C24 C23 C26 105.87(16) . . ?
C25 C23 C13 112.18(14) . . ?
C24 C23 C13 108.80(15) . . ?
C26 C23 C13 111.52(16) . . ?
C23 C24 H24A 109.5 . . ?
C23 C24 H24B 109.5 . . ?
H24A C24 H24B 109.5 . . ?
C23 C24 H24C 109.5 . . ?
H24A C24 H24C 109.5 . . ?
H24B C24 H24C 109.5 . . ?
C23 C25 H25A 109.5 . . ?
C23 C25 H25B 109.5 . . ?
H25A C25 H25B 109.5 . . ?
C23 C25 H25C 109.5 . . ?
H25A C25 H25C 109.5 . . ?
H25B C25 H25C 109.5 . . ?
C23 C26 H26A 109.5 . . ?
C23 C26 H26B 109.5 . . ?
H26A C26 H26B 109.5 . . ?
C23 C26 H26C 109.5 . . ?
H26A C26 H26C 109.5 . . ?
H26B C26 H26C 109.5 . . ?
O2 C27 C28 120.89(14) . . ?
O2 C27 C32 120.02(14) . . ?
C28 C27 C32 119.07(14) . . ?
C29 C28 C27 118.25(15) . . ?
C29 C28 C38 118.73(14) . . ?
C27 C28 C38 122.99(14) . . ?
C30 C29 C28 123.29(16) . . ?
C30 C29 H29 118.4 . . ?
C28 C29 H29 118.4 . . ?
C31 C30 C29 117.32(15) . . ?
C31 C30 C33 121.59(16) . . ?
C29 C30 C33 120.97(17) . . ?
C30 C31 C32 123.45(16) . . ?
C30 C31 H31 118.3 . . ?
C32 C31 H31 118.3 . . ?
C31 C32 C27 118.23(15) . . ?
C31 C32 C34 118.90(14) . . ?
C27 C32 C34 122.81(14) . . ?
C30 C33 H33A 109.5 . . ?
C30 C33 H33B 109.5 . . ?
H33A C33 H33B 109.5 . . ?
C30 C33 H33C 109.5 . . ?
H33A C33 H33C 109.5 . . ?
H33B C33 H33C 109.5 . . ?
C36 C34 C37 109.58(16) . . ?
C36 C34 C35 106.67(16) . . ?
C37 C34 C35 107.31(15) . . ?
C36 C34 C32 110.06(14) . . ?
C37 C34 C32 110.93(15) . . ?
C35 C34 C32 112.16(15) . . ?
C34 C35 H35A 109.5 . . ?
C34 C35 H35B 109.5 . . ?
H35A C35 H35B 109.5 . . ?
C34 C35 H35C 109.5 . . ?
H35A C35 H35C 109.5 . . ?
H35B C35 H35C 109.5 . . ?
C34 C36 H36A 109.5 . . ?
C34 C36 H36B 109.5 . . ?
H36A C36 H36B 109.5 . . ?
C34 C36 H36C 109.5 . . ?
H36A C36 H36C 109.5 . . ?
H36B C36 H36C 109.5 . . ?
C34 C37 H37A 109.5 . . ?
C34 C37 H37B 109.5 . . ?
H37A C37 H37B 109.5 . . ?
C34 C37 H37C 109.5 . . ?
H37A C37 H37C 109.5 . . ?
H37B C37 H37C 109.5 . . ?
C40 C38 C41 105.30(14) . . ?
C40 C38 C39 112.78(15) . . ?
C41 C38 C39 106.02(14) . . ?
C40 C38 C28 110.76(14) . . ?
C41 C38 C28 112.45(14) . . ?
C39 C38 C28 109.43(14) . . ?
C38 C39 H39A 109.5 . . ?
C38 C39 H39B 109.5 . . ?
H39A C39 H39B 109.5 . . ?
C38 C39 H39C 109.5 . . ?
H39A C39 H39C 109.5 . . ?
H39B C39 H39C 109.5 . . ?
C38 C40 H40A 109.5 . . ?
C38 C40 H40B 109.5 . . ?
H40A C40 H40B 109.5 . . ?
C38 C40 H40C 109.5 . . ?
H40A C40 H40C 109.5 . . ?
H40B C40 H40C 109.5 . . ?
C38 C41 H41A 109.5 . . ?
C38 C41 H41B 109.5 . . ?
H41A C41 H41B 109.5 . . ?
C38 C41 H41C 109.5 . . ?
H41A C41 H41C 109.5 . . ?
H41B C41 H41C 109.5 . . ?
Al1 C42 H42A 109.5 . . ?
Al1 C42 H42B 109.5 . . ?
H42A C42 H42B 109.5 . . ?
Al1 C42 H42C 109.5 . . ?
H42A C42 H42C 109.5 . . ?
H42B C42 H42C 109.5 . . ?
C44 C43 C48 119.4(3) . . ?
C44 C43 H42 120.3 . . ?
C48 C43 H42 120.3 . . ?
C43 C44 C45 119.9(3) . . ?
C43 C44 H43 120.0 . . ?
C45 C44 H43 120.0 . . ?
C46 C45 C44 120.1(3) . . ?
C46 C45 H44 119.9 . . ?
C44 C45 H44 119.9 . . ?
C47 C46 C45 119.0(3) . . ?
C47 C46 H45 120.5 . . ?
C45 C46 H45 120.5 . . ?
C46 C47 C48 120.4(3) . . ?
C46 C47 H46 119.8 . . ?
C48 C47 H46 119.8 . . ?
C43 C48 C47 121.0(3) . . ?
C43 C48 H47 119.5 . . ?
C47 C48 H47 119.5 . . ?

loop_
_geom_bond_atom_site_label_1
_geom_bond_atom_site_label_2
_geom_bond_distance
_geom_bond_site_symmetry_2
_geom_bond_publ_flag
Al1 O2 1.7556(11) . ?
Al1 O1 1.7613(12) . ?
Al1 C42 1.9798(17) . ?
Al1 C1 2.0480(17) . ?
O1 C12 1.3568(19) . ?
O2 C27 1.3531(18) . ?
N1 C3 1.326(2) . ?
N1 C1 1.411(2) . ?
N1 C4 1.506(2) . ?
N2 C3 1.328(2) . ?
N2 C2 1.377(2) . ?
N2 C8 1.496(2) . ?
C1 C2 1.365(2) . ?
C2 H2 0.9500 . ?
C3 H3 0.9500 . ?
C4 C5 1.516(3) . ?
C4 C6 1.525(3) . ?
C4 C7 1.527(3) . ?
C5 H5A 0.9800 . ?
C5 H5B 0.9800 . ?
C5 H5C 0.9800 . ?
C6 H6A 0.9800 . ?
C6 H6B 0.9800 . ?
C6 H6C 0.9800 . ?
C7 H7A 0.9800 . ?
C7 H7B 0.9800 . ?
C7 H7C 0.9800 . ?
C8 C11 1.513(4) . ?
C8 C9 1.525(3) . ?
C8 C10 1.529(4) . ?
C9 H9A 0.9800 . ?
C9 H9B 0.9800 . ?
C9 H9C 0.9800 . ?
C10 H10A 0.9800 . ?
C10 H10B 0.9800 . ?
C10 H10C 0.9800 . ?
C11 H11A 0.9800 . ?
C11 H11B 0.9800 . ?
C11 H11C 0.9800 . ?
C12 C17 1.421(2) . ?
C12 C13 1.421(2) . ?
C13 C14 1.391(2) . ?
C13 C23 1.548(2) . ?
C14 C15 1.383(3) . ?
C14 H14 0.9500 . ?
C15 C16 1.384(2) . ?
C15 C18 1.515(3) . ?
C16 C17 1.393(2) . ?
C16 H16 0.9500 . ?
C17 C19 1.544(2) . ?
C18 H18A 0.9800 . ?
C18 H18B 0.9800 . ?
C18 H18C 0.9800 . ?
C19 C22 1.528(2) . ?
C19 C21 1.534(2) . ?
C19 C20 1.539(2) . ?
C20 H20A 0.9800 . ?
C20 H20B 0.9800 . ?
C20 H20C 0.9800 . ?
C21 H21A 0.9800 . ?
C21 H21B 0.9800 . ?
C21 H21C 0.9800 . ?
C22 H22A 0.9800 . ?
C22 H22B 0.9800 . ?
C22 H22C 0.9800 . ?
C23 C25 1.533(3) . ?
C23 C24 1.540(3) . ?
C23 C26 1.542(3) . ?
C24 H24A 0.9800 . ?
C24 H24B 0.9800 . ?
C24 H24C 0.9800 . ?
C25 H25A 0.9800 . ?
C25 H25B 0.9800 . ?
C25 H25C 0.9800 . ?
C26 H26A 0.9800 . ?
C26 H26B 0.9800 . ?
C26 H26C 0.9800 . ?
C27 C28 1.424(2) . ?
C27 C32 1.426(2) . ?
C28 C29 1.396(2) . ?
C28 C38 1.540(2) . ?
C29 C30 1.380(2) . ?
C29 H29 0.9500 . ?
C30 C31 1.379(2) . ?
C30 C33 1.510(2) . ?
C31 C32 1.392(2) . ?
C31 H31 0.9500 . ?
C32 C34 1.541(2) . ?
C33 H33A 0.9800 . ?
C33 H33B 0.9800 . ?
C33 H33C 0.9800 . ?
C34 C36 1.529(3) . ?
C34 C37 1.531(2) . ?
C34 C35 1.539(2) . ?
C35 H35A 0.9800 . ?
C35 H35B 0.9800 . ?
C35 H35C 0.9800 . ?
C36 H36A 0.9800 . ?
C36 H36B 0.9800 . ?
C36 H36C 0.9800 . ?
C37 H37A 0.9800 . ?
C37 H37B 0.9800 . ?
C37 H37C 0.9800 . ?
C38 C40 1.537(2) . ?
C38 C41 1.538(2) . ?
C38 C39 1.538(2) . ?
C39 H39A 0.9800 . ?
C39 H39B 0.9800 . ?
C39 H39C 0.9800 . ?
C40 H40A 0.9800 . ?
C40 H40B 0.9800 . ?
C40 H40C 0.9800 . ?
C41 H41A 0.9800 . ?
C41 H41B 0.9800 . ?
C41 H41C 0.9800 . ?
C42 H42A 0.9800 . ?
C42 H42B 0.9800 . ?
C42 H42C 0.9800 . ?
C43 C44 1.352(4) . ?
C43 C48 1.357(4) . ?
C43 H42 0.9500 . ?
C44 C45 1.380(4) . ?
C44 H43 0.9500 . ?
C45 C46 1.371(4) . ?
C45 H44 0.9500 . ?
C46 C47 1.356(4) . ?
C46 H45 0.9500 . ?
C47 C48 1.359(4) . ?
C47 H46 0.9500 . ?
C48 H47 0.9500 . ?

loop_
_geom_torsion_atom_site_label_1
_geom_torsion_atom_site_label_2
_geom_torsion_atom_site_label_3
_geom_torsion_atom_site_label_4
_geom_torsion
_geom_torsion_site_symmetry_1
_geom_torsion_site_symmetry_2
_geom_torsion_site_symmetry_3
_geom_torsion_site_symmetry_4
_geom_torsion_publ_flag
O2 Al1 O1 C12 -6.5(2) . . . . ?
C42 Al1 O1 C12 118.9(2) . . . . ?
C1 Al1 O1 C12 -117.1(2) . . . . ?
O1 Al1 O2 C27 -134.1(2) . . . . ?
C42 Al1 O2 C27 104.9(3) . . . . ?
C1 Al1 O2 C27 -15.9(3) . . . . ?
C3 N1 C1 C2 0.27(18) . . . . ?
C4 N1 C1 C2 171.94(15) . . . . ?
C3 N1 C1 Al1 -177.92(15) . . . . ?
C4 N1 C1 Al1 -6.3(3) . . . . ?
N1 C1 C2 N2 0.17(18) . . . . ?
Al1 C1 C2 N2 178.79(11) . . . . ?
C3 N2 C2 C1 -0.5(2) . . . . ?
C8 N2 C2 C1 -175.36(19) . . . . ?
C1 N1 C3 N2 -0.6(2) . . . . ?
C4 N1 C3 N2 -172.68(15) . . . . ?
C2 N2 C3 N1 0.7(2) . . . . ?
C8 N2 C3 N1 175.39(19) . . . . ?
C3 N1 C4 C5 -138.42(18) . . . . ?
C1 N1 C4 C5 50.9(2) . . . . ?
C3 N1 C4 C6 -19.5(2) . . . . ?
C1 N1 C4 C6 169.75(16) . . . . ?
C3 N1 C4 C7 100.08(19) . . . . ?
C1 N1 C4 C7 -70.6(2) . . . . ?
C3 N2 C8 C11 132.0(3) . . . . ?
C2 N2 C8 C11 -54.2(3) . . . . ?
C3 N2 C8 C9 12.2(3) . . . . ?
C2 N2 C8 C9 -174.1(2) . . . . ?
C3 N2 C8 C10 -107.2(3) . . . . ?
C2 N2 C8 C10 66.6(3) . . . . ?
Al1 O1 C12 C17 114.3(2) . . . . ?
Al1 O1 C12 C13 -69.5(3) . . . . ?
O1 C12 C13 C14 168.86(15) . . . . ?
C17 C12 C13 C14 -14.9(2) . . . . ?
O1 C12 C13 C23 -15.6(2) . . . . ?
C17 C12 C13 C23 160.65(15) . . . . ?
C12 C13 C14 C15 4.3(3) . . . . ?
C23 C13 C14 C15 -171.43(16) . . . . ?
C13 C14 C15 C16 5.9(3) . . . . ?
C13 C14 C15 C18 -179.02(18) . . . . ?
C14 C15 C16 C17 -5.4(3) . . . . ?
C18 C15 C16 C17 179.44(17) . . . . ?
C15 C16 C17 C12 -5.1(2) . . . . ?
C15 C16 C17 C19 166.93(16) . . . . ?
O1 C12 C17 C16 -168.40(14) . . . . ?
C13 C12 C17 C16 15.3(2) . . . . ?
O1 C12 C17 C19 19.8(2) . . . . ?
C13 C12 C17 C19 -156.48(15) . . . . ?
C16 C17 C19 C22 122.49(17) . . . . ?
C12 C17 C19 C22 -65.8(2) . . . . ?
C16 C17 C19 C21 -115.27(16) . . . . ?
C12 C17 C19 C21 56.42(19) . . . . ?
C16 C17 C19 C20 1.2(2) . . . . ?
C12 C17 C19 C20 172.88(15) . . . . ?
C14 C13 C23 C25 -107.82(19) . . . . ?
C12 C13 C23 C25 76.7(2) . . . . ?
C14 C13 C23 C24 127.45(17) . . . . ?
C12 C13 C23 C24 -48.0(2) . . . . ?
C14 C13 C23 C26 11.0(2) . . . . ?
C12 C13 C23 C26 -164.41(17) . . . . ?
Al1 O2 C27 C28 -71.4(3) . . . . ?
Al1 O2 C27 C32 110.2(2) . . . . ?
O2 C27 C28 C29 175.34(14) . . . . ?
C32 C27 C28 C29 -6.3(2) . . . . ?
O2 C27 C28 C38 -6.5(2) . . . . ?
C32 C27 C28 C38 171.86(14) . . . . ?
C27 C28 C29 C30 1.4(2) . . . . ?
C38 C28 C29 C30 -176.85(15) . . . . ?
C28 C29 C30 C31 2.6(2) . . . . ?
C28 C29 C30 C33 178.66(16) . . . . ?
C29 C30 C31 C32 -1.6(3) . . . . ?
C33 C30 C31 C32 -177.69(16) . . . . ?
C30 C31 C32 C27 -3.2(2) . . . . ?
C30 C31 C32 C34 173.97(15) . . . . ?
O2 C27 C32 C31 -174.46(14) . . . . ?
C28 C27 C32 C31 7.2(2) . . . . ?
O2 C27 C32 C34 8.4(2) . . . . ?
C28 C27 C32 C34 -169.90(14) . . . . ?
C31 C32 C34 C36 -125.62(16) . . . . ?
C27 C32 C34 C36 51.4(2) . . . . ?
C31 C32 C34 C37 112.94(17) . . . . ?
C27 C32 C34 C37 -70.0(2) . . . . ?
C31 C32 C34 C35 -7.0(2) . . . . ?
C27 C32 C34 C35 170.02(16) . . . . ?
C29 C28 C38 C40 -110.75(17) . . . . ?
C27 C28 C38 C40 71.1(2) . . . . ?
C29 C28 C38 C41 6.8(2) . . . . ?
C27 C28 C38 C41 -171.42(15) . . . . ?
C29 C28 C38 C39 124.29(16) . . . . ?
C27 C28 C38 C39 -53.9(2) . . . . ?
C48 C43 C44 C45 1.3(5) . . . . ?
C43 C44 C45 C46 -3.8(5) . . . . ?
C44 C45 C46 C47 3.8(5) . . . . ?
C45 C46 C47 C48 -1.3(5) . . . . ?
C44 C43 C48 C47 1.3(5) . . . . ?
C46 C47 C48 C43 -1.3(6) . . . . ?
